data_7225499
loop_
_publ_author_name
'chen, fuxue'
'Wang, Qi'
'Lu, Huijie'
'Pang, Fu-Qing'
'Huang, Jinglun'
'Nie, Fude'

_publ_section_title
;
 Nitrogen-rich hypergolic ionic salts based on
 (2-methyltetrazol-5-yl)diazotates
;
_journal_name_full 'RSC Adv.'
_journal_paper_doi 10.1039/C6RA11494F
_journal_year 2016
_chemical_formula_sum 'C3 H10 N10 O'
_chemical_formula_weight 202.210
_space_group_IT_number 2
_symmetry_Int_Tables_number 2
_symmetry_space_group_name_Hall '-P 1'
_symmetry_space_group_name_H-M 'P -1'
_audit_creation_date 15-09-30
_audit_creation_method 'Created with Diamond (www.crystalimpact.com)'
_audit_update_record
;
2015-10-13 deposited with the CCDC.
2016-06-07 downloaded from the CCDC.
;
_cell_angle_alpha 84.83(2)
_cell_angle_beta 82.81(2)
_cell_angle_gamma 83.49(2)
_cell_formula_units_Z 2
_cell_length_a 3.805(3)
_cell_length_b 7.898(6)
_cell_length_c 15.015(11)
_cell_volume 443.5(6)
_refine_ls_R_factor_all 0.086
_cod_data_source_file c6ra11494f2.cif
_cod_data_source_block bo3424
_cod_original_sg_symbol_Hall -P_1
_cod_database_code 7225499

loop_
_symmetry_equiv_pos_site_id
_symmetry_equiv_pos_as_xyz
1 'x, y, z'
2 '-x, -y, -z'

loop_
_atom_site_aniso_label
_atom_site_aniso_U_11
_atom_site_aniso_U_22
_atom_site_aniso_U_33
_atom_site_aniso_U_12
_atom_site_aniso_U_13
_atom_site_aniso_U_23
O1 0.0491(10) 0.0228(8) 0.0363(9) -0.0091(7) 0.0008(7) -0.0033(7)
N1 0.0453(12) 0.0231(10) 0.0353(11) -0.0046(8) -0.0016(9) -0.0044(8)
N2 0.0460(12) 0.0223(10) 0.0405(11) -0.0015(8) -0.0040(9) -0.0067(8)
N3 0.0357(11) 0.0228(9) 0.032(1) -0.0012(8) -0.0002(8) -0.0052(7)
N4 0.0356(11) 0.0247(9) 0.0311(10) -0.0042(8) 0.0008(8) -0.0041(8)
N5 0.0400(11) 0.0224(9) 0.0321(10) -0.0019(8) -0.0021(8) -0.0048(8)
N6 0.0410(11) 0.024(1) 0.0363(11) -0.0043(8) -0.0027(9) -0.0058(8)
N7 0.0348(12) 0.026(1) 0.0367(12) -0.0025(9) -0.0015(10) -0.0091(8)
N8 0.0402(11) 0.0173(9) 0.0318(11) -0.0037(8) 0.0018(8) -0.0055(7)
N9 0.0491(13) 0.0272(11) 0.0324(11) -0.0055(10) 0.0046(9) -0.0087(9)
N10 0.0508(13) 0.0182(10) 0.0375(12) -0.0016(9) 0.0041(10) -0.0088(8)
C1 0.0319(12) 0.0204(11) 0.0358(12) -0.0006(9) -0.0078(10) -0.0047(9)
C2 0.0390(13) 0.0318(12) 0.0373(13) -0.0033(10) 0.0045(11) -0.0041(10)
C3 0.0354(12) 0.020(1) 0.0313(12) -0.0015(9) -0.0088(10) -0.0043(9)

loop_
_atom_site_label
_atom_site_type_symbol
_atom_site_fract_x
_atom_site_fract_y
_atom_site_fract_z
_atom_site_occupancy
_atom_site_symmetry_multiplicity
_atom_site_Wyckoff_symbol
_atom_site_calc_flag
_atom_site_thermal_displace_type
_atom_site_U_iso_or_equiv
O1 O 0.0561(4) 0.0828(2) 0.3915(1) 1.000 2 i d Uani 0.0361(4)
N1 N 0.4855(5) 0.3501(2) 0.1779(1) 1.000 2 i d Uani 0.0346(5)
N2 N 0.6476(5) 0.3907(2) 0.0954(1) 1.000 2 i d Uani 0.0362(5)
N3 N 0.6865(5) 0.2497(2) 0.0527(1) 1.000 2 i d Uani 0.0305(4)
N4 N 0.5626(4) 0.1149(2) 0.1020(1) 1.000 2 i d Uani 0.0307(4)
N5 N 0.2889(5) 0.0772(2) 0.2526(1) 1.000 2 i d Uani 0.0316(4)
N6 N 0.1894(5) 0.1672(2) 0.3201(1) 1.000 2 i d Uani 0.0336(4)
N7 N 0.4536(6) 0.2526(2) 0.5225(1) 1.000 2 i d Uani 0.0324(5)
N8 N 0.2420(5) 0.2191(2) 0.6055(1) 1.000 2 i d Uani 0.0300(4)
N9 N -0.1263(5) 0.3153(3) 0.7275(1) 1.000 2 i d Uani 0.0365(5)
N10 N 0.1508(6) 0.5074(2) 0.6234(1) 1.000 2 i d Uani 0.0360(5)
C1 C 0.4395(5) 0.1816(2) 0.1797(1) 1.000 2 i d Uani 0.0291(5)
C2 C 0.8571(6) 0.2415(3) -0.0399(1) 1.000 2 i d Uani 0.0367(6)
H2A H 0.9548 0.3498 -0.0604 1.000 2 i calc Uiso 0.04400
H2B H 0.6809 0.2212 -0.0791 1.000 2 i calc Uiso 0.04400
H2C H 1.0499 0.1480 -0.0424 1.000 2 i calc Uiso 0.04400
C3 C 0.0855(6) 0.3487(3) 0.6512(1) 1.000 2 i d Uani 0.0284(5)
H7A H 0.651(6) 0.190(3) 0.5230(14) 1.000 2 i d Uiso 0.046(8)
H7B H 0.332(6) 0.223(3) 0.4808(16) 1.000 2 i d Uiso 0.061(8)
H8 H 0.151(6) 0.120(3) 0.6202(14) 1.000 2 i d Uiso 0.045(7)
H9A H -0.253(6) 0.399(3) 0.7533(15) 1.000 2 i d Uiso 0.050(7)
H9B H -0.196(6) 0.206(4) 0.7431(16) 1.000 2 i d Uiso 0.071(9)
H10A H 0.300(6) 0.530(3) 0.5694(16) 1.000 2 i d Uiso 0.065(8)
H10B H 0.044(6) 0.587(3) 0.6549(17) 1.000 2 i d Uiso 0.063(8)

loop_
_atom_type_symbol
_atom_type_radius_bond
O 1.200
N 1.200
C 1.200
H 1.200

loop_
_geom_angle_atom_site_label_1
_geom_angle_atom_site_label_2
_geom_angle_atom_site_label_3
_geom_angle
_geom_angle_publ_flag
N2 N1 C1 105.59(16) no
N3 N2 N1 106.05(16) no
N2 N3 N4 114.11(17) no
N2 N3 C2 122.72(17) no
N4 N3 C2 123.16(17) no
C1 N4 N3 101.76(17) no
N6 N5 C1 109.34(17) no
N5 N6 O1 114.45(17) no
N8 N7 H7A 108.4(15) no
N8 N7 H7B 105.3(15) no
H7A N7 H7B 110.(2) no
C3 N8 N7 119.48(18) no
C3 N8 H8 115.2(14) no
N7 N8 H8 122.4(14) no
C3 N9 H9A 119.1(15) no
C3 N9 H9B 120.8(15) no
H9A N9 H9B 117.(2) no
C3 N10 H10A 120.5(15) no
C3 N10 H10B 117.0(17) no
H10A N10 H10B 122.(2) no
N4 C1 N1 112.49(19) no
N4 C1 N5 119.91(18) no
N1 C1 N5 127.58(19) no
N3 C2 H2A 109.50 no
N3 C2 H2B 109.50 no
H2A C2 H2B 109.50 no
N3 C2 H2C 109.50 no
H2A C2 H2C 109.50 no
H2B C2 H2C 109.50 no
N10 C3 N8 120.2(2) no
N10 C3 N9 121.0(2) no
N8 C3 N9 118.8(2) no

loop_
_geom_bond_atom_site_label_1
_geom_bond_atom_site_label_2
_geom_bond_distance
_geom_bond_publ_flag
O1 N6 1.289(2) no
N1 N2 1.341(2) no
N1 C1 1.359(3) no
N2 N3 1.320(2) no
N3 N4 1.337(2) no
N3 C2 1.463(3) no
N4 C1 1.333(2) no
N5 N6 1.285(2) no
N5 C1 1.412(3) no
N7 N8 1.417(3) no
N7 H7A 0.85(2) no
N7 H7B 0.89(2) no
N8 C3 1.326(2) no
N8 H8 0.89(2) no
N9 C3 1.340(3) no
N9 H9A 0.86(2) no
N9 H9B 0.93(3) no
N10 C3 1.325(3) no
N10 H10A 0.94(2) no
N10 H10B 0.86(3) no
C2 H2A 0.9800 no
C2 H2B 0.9800 no
C2 H2C 0.9800 no

loop_
_geom_torsion_atom_site_label_1
_geom_torsion_atom_site_label_2
_geom_torsion_atom_site_label_3
_geom_torsion_atom_site_label_4
_geom_torsion
_geom_torsion_publ_flag
C1 N1 N2 N3 0.6(2) no
N1 N2 N3 N4 -0.6(2) no
N1 N2 N3 C2 -179.42(17) no
N2 N3 N4 C1 0.3(2) no
C2 N3 N4 C1 179.10(17) no
C1 N5 N6 O1 -178.22(15) no
N3 N4 C1 N1 0.1(2) no
N3 N4 C1 N5 -178.68(17) no
N2 N1 C1 N4 -0.5(2) no
N2 N1 C1 N5 178.21(18) no
N6 N5 C1 N4 179.87(17) no
N6 N5 C1 N1 1.2(3) no
N7 N8 C3 N10 -5.7(3) no
N7 N8 C3 N9 177.10(19) no
